data_2239255
loop_
_publ_author_name
'Lundvall, Fredrik'
'Wragg, David Stephen'
'Dietzel, Pascal D. C.'
'Fjellv\%ag, Helmer'

_publ_section_title
;
 Methyl 5-iodo-2-methoxybenzoate
;
_journal_issue 4
_journal_name_full 'Acta Crystallographica Section E'
_journal_page_first o462
_journal_paper_doi 10.1107/S1600536814005868
_journal_volume 70
_journal_year 2014
_chemical_formula_iupac 'C9 H9 I O3'
_chemical_formula_moiety 'C9 H9 I O3'
_chemical_formula_sum 'C9 H9 I O3'
_chemical_formula_weight 292.06
_chemical_name_systematic
;
Methyl 5-iodo-2-methoxybenzoate
;
_space_group_IT_number 14
_symmetry_cell_setting monoclinic
_symmetry_space_group_name_Hall '-P 2yn'
_symmetry_space_group_name_H-M 'P 1 21/n 1'
_atom_sites_solution_hydrogens geom
_atom_sites_solution_primary direct
_atom_sites_solution_secondary difmap
_audit_creation_method SHELXL-97
_cell_angle_alpha 90.00
_cell_angle_beta 92.727(2)
_cell_angle_gamma 90.00
_cell_formula_units_Z 4
_cell_length_a 4.3378(7)
_cell_length_b 7.0690(11)
_cell_length_c 33.120(5)
_cell_measurement_reflns_used 5646
_cell_measurement_temperature 293(2)
_cell_measurement_theta_max 28.76
_cell_measurement_theta_min 2.46
_cell_volume 1014.4(3)
_computing_cell_refinement 'SAINT (Bruker, 2007)'
_computing_data_collection 'APEX2 (Bruker, 2007)'
_computing_data_reduction 'SAINT (Bruker, 2007)'
_computing_molecular_graphics
;
DIAMOND (Brandenburg, 2004) and <i>ChemBioDraw Ultra</i> (CambridgeSoft,
2009)
;
_computing_publication_material 'publCIF (Westrip, 2010)'
_computing_structure_refinement
;
SHELXL97 (Sheldrick, 2008) implemented in  <i>WinGX</i>
(Farrugia, 2012)
;
_computing_structure_solution 'SIR92 (Altomare <i>et al.</i>, 1994)'
_diffrn_ambient_temperature 293(2)
_diffrn_measured_fraction_theta_full 0.990
_diffrn_measured_fraction_theta_max 0.990
_diffrn_measurement_device_type 'Bruker APEXII CCD'
_diffrn_measurement_method '\f and \w scans'
_diffrn_radiation_monochromator graphite
_diffrn_radiation_source 'fine-focus sealed tube'
_diffrn_radiation_type MoK\a
_diffrn_radiation_wavelength 0.71073
_diffrn_reflns_av_R_equivalents 0.0184
_diffrn_reflns_av_sigmaI/netI 0.0159
_diffrn_reflns_limit_h_max 5
_diffrn_reflns_limit_h_min -5
_diffrn_reflns_limit_k_max 8
_diffrn_reflns_limit_k_min -8
_diffrn_reflns_limit_l_max 41
_diffrn_reflns_limit_l_min -41
_diffrn_reflns_number 7578
_diffrn_reflns_theta_full 26.37
_diffrn_reflns_theta_max 26.37
_diffrn_reflns_theta_min 2.46
_exptl_absorpt_coefficient_mu 3.129
_exptl_absorpt_correction_T_max 0.7879
_exptl_absorpt_correction_T_min 0.4072
_exptl_absorpt_correction_type multi-scan
_exptl_absorpt_process_details '(SADABS; Sheldrick, 1996)'
_exptl_crystal_colour colourless
_exptl_crystal_density_diffrn 1.912
_exptl_crystal_density_method 'not measured'
_exptl_crystal_description plate
_exptl_crystal_F_000 560
_exptl_crystal_size_max 0.35
_exptl_crystal_size_mid 0.20
_exptl_crystal_size_min 0.08
_refine_diff_density_max 0.669
_refine_diff_density_min -0.863
_refine_ls_extinction_method none
_refine_ls_goodness_of_fit_ref 1.166
_refine_ls_hydrogen_treatment constr
_refine_ls_matrix_type full
_refine_ls_number_parameters 120
_refine_ls_number_reflns 2064
_refine_ls_number_restraints 0
_refine_ls_restrained_S_all 1.166
_refine_ls_R_factor_all 0.0342
_refine_ls_R_factor_gt 0.0328
_refine_ls_shift/su_max 0.000
_refine_ls_shift/su_mean 0.000
_refine_ls_structure_factor_coef Fsqd
_refine_ls_weighting_details 'calc w=1/[\s^2^(Fo^2^)+(0.0267P)^2^+1.5075P] where P=(Fo^2^+2Fc^2^)/3'
_refine_ls_weighting_scheme calc
_refine_ls_wR_factor_gt 0.0782
_refine_ls_wR_factor_ref 0.0791
_reflns_number_gt 1971
_reflns_number_total 2064
_reflns_threshold_expression I>2sigma(I)
_cod_data_source_file lr2123sup1.cif
_cod_data_source_block I
_cod_original_sg_symbol_H-M 'P 21/n'
_cod_database_code 2239255
_cod_database_fobs_code 2239255

loop_
_symmetry_equiv_pos_as_xyz
'x, y, z'
'-x+1/2, y+1/2, -z+1/2'
'-x, -y, -z'
'x-1/2, -y-1/2, z-1/2'

loop_
_atom_site_type_symbol
_atom_site_label
_atom_site_fract_x
_atom_site_fract_y
_atom_site_fract_z
_atom_site_U_iso_or_equiv
_atom_site_adp_type
_atom_site_calc_flag
_atom_site_refinement_flags
_atom_site_occupancy
_atom_site_symmetry_multiplicity
C C8 1.2399(13) 0.2713(7) 0.00134(13) 0.0750(13) Uani d . 1 1
H H8C 1.1673 0.1559 -0.0110 0.112 Uiso calc R 1 1
H H8B 1.4608 0.2677 0.0048 0.112 Uiso calc R 1 1
H H8A 1.1796 0.3764 -0.0156 0.112 Uiso calc R 1 1
C C7 1.1645(9) 0.1539(5) 0.06620(11) 0.0513(8) Uani d . 1 1
C C1 1.0379(8) 0.1809(5) 0.10720(10) 0.0432(7) Uani d . 1 1
C C2 0.8498(8) 0.3314(5) 0.11933(11) 0.0467(8) Uani d . 1 1
C C3 0.7587(9) 0.3356(5) 0.15924(12) 0.0541(9) Uani d . 1 1
H H3 0.6357 0.4345 0.1676 0.065 Uiso calc R 1 1
C C4 0.8469(9) 0.1966(6) 0.18637(12) 0.0563(9) Uani d . 1 1
H H4 0.7844 0.2022 0.2128 0.068 Uiso calc R 1 1
C C9 0.5840(11) 0.6212(6) 0.10360(16) 0.0719(13) Uani d . 1 1
H H9C 0.5652 0.7115 0.0820 0.108 Uiso calc R 1 1
H H9B 0.6821 0.6798 0.1270 0.108 Uiso calc R 1 1
H H9A 0.3825 0.5775 0.1100 0.108 Uiso calc R 1 1
C C5 1.0295(8) 0.0478(5) 0.17421(11) 0.0486(8) Uani d . 1 1
C C6 1.1226(8) 0.0425(5) 0.13512(10) 0.0450(7) Uani d . 1 1
H H6 1.2462 -0.0571 0.1272 0.054 Uiso calc R 1 1
O O1 1.1074(7) 0.2925(4) 0.04032(8) 0.0614(7) Uani d . 1 1
O O3 0.7663(7) 0.4639(4) 0.09139(9) 0.0652(8) Uani d . 1 1
O O2 1.3145(10) 0.0189(5) 0.05808(9) 0.0984(14) Uani d . 1 1
I I1 1.16959(7) -0.16619(5) 0.215055(9) 0.07304(14) Uani d . 1 1

loop_
_atom_site_aniso_label
_atom_site_aniso_U_11
_atom_site_aniso_U_22
_atom_site_aniso_U_33
_atom_site_aniso_U_12
_atom_site_aniso_U_13
_atom_site_aniso_U_23
C8 0.101(4) 0.073(3) 0.053(2) 0.023(3) 0.022(2) 0.014(2)
C7 0.065(2) 0.0454(18) 0.0436(18) 0.0166(17) 0.0017(16) -0.0022(15)
C1 0.0462(17) 0.0391(16) 0.0441(17) 0.0076(14) 0.0004(14) -0.0047(13)
C2 0.0466(18) 0.0389(17) 0.055(2) 0.0056(14) 0.0007(15) -0.0076(15)
C3 0.050(2) 0.049(2) 0.064(2) 0.0077(16) 0.0127(17) -0.0122(17)
C4 0.054(2) 0.067(2) 0.049(2) 0.0002(18) 0.0088(16) -0.0088(18)
C9 0.075(3) 0.043(2) 0.098(3) 0.026(2) 0.016(2) -0.002(2)
C5 0.0412(17) 0.055(2) 0.0495(19) -0.0002(15) 0.0004(14) 0.0047(16)
C6 0.0439(17) 0.0421(17) 0.0488(18) 0.0071(14) 0.0010(14) -0.0018(14)
O1 0.080(2) 0.0538(15) 0.0515(15) 0.0239(14) 0.0157(13) 0.0088(12)
O3 0.0808(19) 0.0493(15) 0.0664(17) 0.0320(14) 0.0115(14) 0.0011(13)
O2 0.166(4) 0.076(2) 0.0566(18) 0.074(2) 0.032(2) 0.0091(16)
I1 0.05978(19) 0.0988(3) 0.06086(19) 0.01134(15) 0.00665(13) 0.03178(15)

loop_
_atom_type_symbol
_atom_type_description
_atom_type_scat_dispersion_real
_atom_type_scat_dispersion_imag
_atom_type_scat_source
C C 0.0033 0.0016 'International Tables Vol C Tables 4.2.6.8 and 6.1.1.4'
H H 0.0000 0.0000 'International Tables Vol C Tables 4.2.6.8 and 6.1.1.4'
O O 0.0106 0.0060 'International Tables Vol C Tables 4.2.6.8 and 6.1.1.4'
I I -0.4742 1.8119 'International Tables Vol C Tables 4.2.6.8 and 6.1.1.4'

loop_
_geom_angle_atom_site_label_1
_geom_angle_atom_site_label_2
_geom_angle_atom_site_label_3
_geom_angle
O1 C8 H8C 109.5
O1 C8 H8B 109.5
H8C C8 H8B 109.5
O1 C8 H8A 109.5
H8C C8 H8A 109.5
H8B C8 H8A 109.5
O2 C7 O1 122.4(3)
O2 C7 C1 122.2(3)
O1 C7 C1 115.3(3)
C6 C1 C2 118.8(3)
C6 C1 C7 114.7(3)
C2 C1 C7 126.5(3)
O3 C2 C3 123.6(3)
O3 C2 C1 117.8(3)
C3 C2 C1 118.6(3)
C4 C3 C2 121.4(3)
C4 C3 H3 119.3
C2 C3 H3 119.3
C3 C4 C5 119.8(4)
C3 C4 H4 120.1
C5 C4 H4 120.1
O3 C9 H9C 109.5
O3 C9 H9B 109.5
H9C C9 H9B 109.5
O3 C9 H9A 109.5
H9C C9 H9A 109.5
H9B C9 H9A 109.5
C6 C5 C4 119.4(3)
C6 C5 I1 119.9(3)
C4 C5 I1 120.7(3)
C5 C6 C1 122.0(3)
C5 C6 H6 119.0
C1 C6 H6 119.0
C7 O1 C8 115.7(3)
C2 O3 C9 118.5(3)

loop_
_geom_bond_atom_site_label_1
_geom_bond_atom_site_label_2
_geom_bond_distance
C8 O1 1.446(5)
C8 H8C 0.9600
C8 H8B 0.9600
C8 H8A 0.9600
C7 O2 1.193(4)
C7 O1 1.318(4)
C7 C1 1.501(5)
C1 C6 1.384(5)
C1 C2 1.411(4)
C2 O3 1.354(4)
C2 C3 1.398(5)
C3 C4 1.373(6)
C3 H3 0.9300
C4 C5 1.388(5)
C4 H4 0.9300
C9 O3 1.434(4)
C9 H9C 0.9600
C9 H9B 0.9600
C9 H9A 0.9600
C5 C6 1.375(5)
C5 I1 2.100(4)
C6 H6 0.9300

loop_
_geom_torsion_atom_site_label_1
_geom_torsion_atom_site_label_2
_geom_torsion_atom_site_label_3
_geom_torsion_atom_site_label_4
_geom_torsion
O2 C7 C1 C6 3.2(6)
O1 C7 C1 C6 -174.6(3)
O2 C7 C1 C2 -177.6(4)
O1 C7 C1 C2 4.6(6)
C6 C1 C2 O3 -179.1(3)
C7 C1 C2 O3 1.7(6)
C6 C1 C2 C3 0.6(5)
C7 C1 C2 C3 -178.6(4)
O3 C2 C3 C4 179.3(4)
C1 C2 C3 C4 -0.4(6)
C2 C3 C4 C5 -0.2(6)
C3 C4 C5 C6 0.7(6)
C3 C4 C5 I1 179.7(3)
C4 C5 C6 C1 -0.5(5)
I1 C5 C6 C1 -179.6(3)
C2 C1 C6 C5 -0.2(5)
C7 C1 C6 C5 179.1(3)
O2 C7 O1 C8 -0.3(7)
C1 C7 O1 C8 177.4(4)
C3 C2 O3 C9 2.4(6)
C1 C2 O3 C9 -177.9(4)
